data_4507575
loop_
_publ_author_name
'de Melo, Ariane Carla Campos'
'de Amorim, Isadora Ferreira'
'Cirqueira, Marilia de Lima'
'Martins, Felipe Terra'

_publ_section_title
;
 Toward Novel Solid-State Forms of the Anti-HIV Drug Efavirenz: From Low
 Screening Success to Cocrystals Engineering Strategies and Discovery of a
 New Polymorph
;
_journal_issue 4
_journal_name_full 'Crystal Growth &amp; Design'
_journal_page_first 1558
_journal_paper_doi 10.1021/cg3018002
_journal_volume 13
_journal_year 2013
_chemical_absolute_configuration ad
_chemical_formula_sum 'C40 H30 Cl2 F6 N4 O4'
_chemical_formula_weight 815.58
_chemical_name_systematic
;
(4S)-6-Chloro-4-(2-cyclopropylethynyl)-4-(trifluoromethyl)-2,4-dihydro-1H-3,1-
benzoxazin-2-one 1,2-bis(4-pyridyl)ethane cocrystal
;
_space_group_IT_number 1
_symmetry_cell_setting triclinic
_symmetry_space_group_name_Hall 'P 1'
_symmetry_space_group_name_H-M 'P 1'
_atom_sites_solution_hydrogens geom
_atom_sites_solution_primary direct
_atom_sites_solution_secondary difmap
_audit_conform_dict_location ftp://ftp.iucr.org/pub/cif_core.dic
_audit_conform_dict_name cif_core.dic
_audit_conform_dict_version 2.4
_audit_creation_date 2012-10-19
_audit_creation_method 'WinGX routine CIF_UPDATE'
_cell_angle_alpha 84.956(4)
_cell_angle_beta 85.946(4)
_cell_angle_gamma 74.581(4)
_cell_formula_units_Z 1
_cell_length_a 5.3101(4)
_cell_length_b 8.6465(5)
_cell_length_c 20.7050(14)
_cell_measurement_reflns_used 4162
_cell_measurement_temperature 120(2)
_cell_measurement_theta_max 26.46
_cell_measurement_theta_min 2.45
_cell_volume 911.77(11)
_computing_structure_refinement 'SHELXL-97 (Sheldrick, 2008)'
_diffrn_ambient_temperature 120(2)
_diffrn_measured_fraction_theta_full 0.981
_diffrn_measured_fraction_theta_max 0.971
_diffrn_radiation_monochromator graphite
_diffrn_radiation_type MoK\a
_diffrn_radiation_wavelength 0.71073
_diffrn_reflns_av_R_equivalents 0.017
_diffrn_reflns_av_unetI/netI 0.0296
_diffrn_reflns_limit_h_max 6
_diffrn_reflns_limit_h_min -6
_diffrn_reflns_limit_k_max 10
_diffrn_reflns_limit_k_min -10
_diffrn_reflns_limit_l_max 24
_diffrn_reflns_limit_l_min -25
_diffrn_reflns_number 7616
_diffrn_reflns_theta_full 25
_diffrn_reflns_theta_max 26.5
_diffrn_reflns_theta_min 1.98
_exptl_absorpt_coefficient_mu 0.258
_exptl_absorpt_correction_T_max 0.990
_exptl_absorpt_correction_T_min 0.800
_exptl_absorpt_correction_type multi-scan
_exptl_absorpt_process_details 'Blessing, R. H. (1995) Acta Cryst., A51, 33-38'
_exptl_crystal_colour colorless
_exptl_crystal_density_diffrn 1.485
_exptl_crystal_density_method 'not measured'
_exptl_crystal_description plate
_exptl_crystal_F_000 418
_exptl_crystal_size_max 0.09
_exptl_crystal_size_mid 0.08
_exptl_crystal_size_min 0.04
_refine_diff_density_max 0.372
_refine_diff_density_min -0.379
_refine_diff_density_rms 0.047
_refine_ls_abs_structure_details 'Flack H D (1983), Acta Cryst. A39, 876-881'
_refine_ls_abs_structure_Flack -0.04(6)
_refine_ls_extinction_method none
_refine_ls_goodness_of_fit_ref 1.023
_refine_ls_hydrogen_treatment constr
_refine_ls_matrix_type full
_refine_ls_number_parameters 538
_refine_ls_number_reflns 5292
_refine_ls_number_restraints 3
_refine_ls_restrained_S_all 1.023
_refine_ls_R_factor_all 0.0426
_refine_ls_R_factor_gt 0.0379
_refine_ls_shift/su_max 0
_refine_ls_shift/su_mean 0
_refine_ls_structure_factor_coef Fsqd
_refine_ls_weighting_details 'calc w=1/[\s^2^(Fo^2^)+(0.0465P)^2^+0.5513P] where P=(Fo^2^+2Fc^2^)/3'
_refine_ls_weighting_scheme calc
_refine_ls_wR_factor_gt 0.0924
_refine_ls_wR_factor_ref 0.0963
_reflns_number_gt 4881
_reflns_number_total 5292
_reflns_threshold_expression >2\s(I)
_cod_data_source_file cg3018002_si_002.cif
_cod_data_source_block Efavirenz_BPA
_cod_original_sg_symbol_H-M P1
_cod_database_code 4507575

loop_
_symmetry_equiv_pos_as_xyz
'x, y, z'

loop_
_atom_site_label
_atom_site_type_symbol
_atom_site_fract_x
_atom_site_fract_y
_atom_site_fract_z
_atom_site_U_iso_or_equiv
_atom_site_adp_type
_atom_site_occupancy
_atom_site_symmetry_multiplicity
_atom_site_calc_flag
_atom_site_refinement_flags
_atom_site_disorder_assembly
_atom_site_disorder_group
Cl1B Cl 0.8584(2) 0.00433(10) 0.12618(5) 0.0516(3) Uani 1 1 d . . .
Cl1A Cl 0.96819(19) 0.71125(10) 0.27382(4) 0.0425(2) Uani 1 1 d . . .
F2B F 0.0129(4) 0.5769(2) -0.07831(11) 0.0424(5) Uani 1 1 d . . .
F3B F 0.3744(4) 0.4941(2) -0.02936(10) 0.0406(5) Uani 1 1 d . . .
F1B F 0.3290(4) 0.3927(2) -0.11815(10) 0.0388(5) Uani 1 1 d . . .
F1A F 0.6296(4) 0.3506(2) 0.52500(9) 0.0312(4) Uani 1 1 d . . .
F3A F 0.7958(4) 0.2341(2) 0.43810(10) 0.0340(4) Uani 1 1 d . . .
F2A F 0.4684(4) 0.1717(2) 0.49109(11) 0.0430(6) Uani 1 1 d . . .
N1B N 0.2395(5) 0.0602(3) -0.10370(13) 0.0275(6) Uani 1 1 d . . .
H1B H 0.301 -0.0064 -0.1343 0.033 Uiso 1 1 calc R . .
O2B O -0.1347(4) 0.1724(3) -0.15569(11) 0.0323(5) Uani 1 1 d . . .
O1A O 0.1430(4) 0.4734(2) 0.47072(11) 0.0270(5) Uani 1 1 d . . .
O2A O -0.0474(4) 0.5870(3) 0.55992(11) 0.0289(5) Uani 1 1 d . . .
C2B C 0.1018(7) 0.3135(4) -0.02335(16) 0.0286(7) Uani 1 1 d . . .
C8B C 0.3250(7) 0.1681(3) -0.00717(15) 0.0248(7) Uani 1 1 d . . .
C3B C 0.4687(8) 0.1544(4) 0.04785(17) 0.0335(8) Uani 1 1 d . . .
H3B H 0.4227 0.2351 0.0781 0.04 Uiso 1 1 calc R B .
C4B C 0.6783(8) 0.0224(4) 0.05776(16) 0.0352(8) Uani 1 1 d . . .
C5B C 0.7475(8) -0.0950(4) 0.01359(17) 0.0367(8) Uani 1 1 d . . .
H5B H 0.8961 -0.1835 0.0202 0.044 Uiso 1 1 calc R B .
C6B C 0.6020(7) -0.0840(4) -0.03966(17) 0.0338(8) Uani 1 1 d . . .
H6B H 0.6476 -0.1663 -0.0692 0.041 Uiso 1 1 calc R . .
C7B C 0.3878(7) 0.0475(4) -0.05054(16) 0.0258(7) Uani 1 1 d . . .
C1B C 0.0060(7) 0.1682(4) -0.11192(16) 0.0271(7) Uani 1 1 d . . .
O1B O -0.0793(4) 0.2768(3) -0.06527(11) 0.0299(5) Uani 1 1 d . . .
C9B C 0.2092(7) 0.4452(4) -0.06262(17) 0.0322(8) Uani 1 1 d . . .
C5A C 0.7267(9) 0.8196(4) 0.38702(17) 0.0386(9) Uani 1 1 d . . .
H5A H 0.8084 0.9051 0.3789 0.046 Uiso 1 1 calc R . .
C6A C 0.5652(8) 0.8143(4) 0.44144(16) 0.0362(9) Uani 1 1 d . . .
H6A H 0.5334 0.8968 0.4707 0.043 Uiso 1 1 calc R . .
C7A C 0.4471(6) 0.6867(3) 0.45380(15) 0.0236(6) Uani 1 1 d . . .
C8A C 0.4982(6) 0.5657(3) 0.41149(15) 0.0214(6) Uani 1 1 d . . .
C2A C 0.3810(6) 0.4261(3) 0.43040(15) 0.0222(6) Uani 1 1 d . . .
C10A C 0.3197(7) 0.3533(4) 0.37387(16) 0.0292(7) Uani 1 1 d . . .
C11A C 0.2743(8) 0.2986(5) 0.32734(19) 0.0404(9) Uani 1 1 d . . .
C12A C 0.2010(11) 0.2382(6) 0.2699(2) 0.0582(14) Uani 1 1 d . . .
H12A H 0.2031 0.3089 0.2291 0.07 Uiso 1 1 calc R . .
C4A C 0.7710(7) 0.6999(4) 0.34371(16) 0.0301(7) Uani 1 1 d . . .
C3A C 0.6580(6) 0.5722(3) 0.35608(15) 0.0236(6) Uani 1 1 d . . .
H3A H 0.69 0.4899 0.3267 0.028 Uiso 1 1 calc R . .
C1A C 0.1182(6) 0.5831(3) 0.51663(15) 0.0221(6) Uani 1 1 d . . .
N1A N 0.2787(5) 0.6812(3) 0.50852(12) 0.0239(6) Uani 1 1 d . . .
H1A H 0.2775 0.7454 0.5393 0.029 Uiso 1 1 calc R . .
C14A C 0.0042(10) 0.1475(6) 0.2743(2) 0.0548(13) Uani 1 1 d . . .
H14A H -0.0743 0.1256 0.3178 0.066 Uiso 1 1 calc R . .
H14B H -0.1165 0.1658 0.2384 0.066 Uiso 1 1 calc R . .
C9A C 0.5710(7) 0.2946(3) 0.47187(16) 0.0266(7) Uani 1 1 d . . .
N2C N 0.3503(5) 0.8040(3) 0.81244(13) 0.0246(6) Uani 1 1 d . . .
C11C C 0.5535(7) 0.6756(4) 0.80747(16) 0.0280(7) Uani 1 1 d . . .
H11C H 0.6969 0.6659 0.8339 0.034 Uiso 1 1 calc R . .
C12C C 0.5686(7) 0.5565(4) 0.76646(17) 0.0295(7) Uani 1 1 d . . .
H12C H 0.7201 0.4686 0.7645 0.035 Uiso 1 1 calc R . .
C8C C 0.3622(6) 0.5652(3) 0.72809(15) 0.0220(6) Uani 1 1 d . . .
C7C C 0.3653(7) 0.4361(3) 0.68355(15) 0.0264(7) Uani 1 1 d . . .
H7C1 H 0.5287 0.4164 0.6558 0.032 Uiso 1 1 calc R . .
H7C2 H 0.2163 0.4737 0.6549 0.032 Uiso 1 1 calc R . .
C6C C 0.3475(7) 0.2777(4) 0.72143(16) 0.0273(7) Uani 1 1 d . . .
H6C1 H 0.5036 0.2357 0.7475 0.033 Uiso 1 1 calc R . .
H6C2 H 0.1912 0.2989 0.7517 0.033 Uiso 1 1 calc R . .
C3C C 0.3302(6) 0.1524(3) 0.67674(14) 0.0223(6) Uani 1 1 d . . .
C4C C 0.5258(6) 0.0102(4) 0.67097(16) 0.0258(7) Uani 1 1 d . . .
H4C H 0.6764 -0.0107 0.6958 0.031 Uiso 1 1 calc R . .
C5C C 0.5019(7) -0.1013(4) 0.62908(17) 0.0277(7) Uani 1 1 d . . .
H5C H 0.6401 -0.1964 0.6254 0.033 Uiso 1 1 calc R . .
N1C N 0.2934(5) -0.0808(3) 0.59375(12) 0.0232(5) Uani 1 1 d . . .
C1C C 0.1060(7) 0.0563(4) 0.59866(17) 0.0282(7) Uani 1 1 d . . .
H1C H -0.0431 0.0735 0.5735 0.034 Uiso 1 1 calc R . .
C2C C 0.1170(7) 0.1750(4) 0.63851(16) 0.0278(7) Uani 1 1 d . . .
H2C H -0.0204 0.2711 0.6396 0.033 Uiso 1 1 calc R . .
C9C C 0.1503(6) 0.6982(4) 0.73231(16) 0.0262(7) Uani 1 1 d . . .
H9C H 0.0051 0.7109 0.7062 0.031 Uiso 1 1 calc R . .
C10C C 0.1517(7) 0.8133(4) 0.77515(16) 0.0299(7) Uani 1 1 d . . .
H10C H 0.0034 0.903 0.7779 0.036 Uiso 1 1 calc R . .
C13A C 0.2688(14) 0.0677(8) 0.2610(4) 0.107(3) Uani 1 1 d . . .
H13A H 0.3206 0.0337 0.2165 0.129 Uiso 1 1 calc R . .
H13B H 0.3627 -0.0064 0.2959 0.129 Uiso 1 1 calc R . .
C12B C -0.2735(13) 0.5535(9) 0.1306(3) 0.0367(14) Uani 0.65 1 d P A 1
H12B H -0.1681 0.6107 0.1532 0.044 Uiso 0.65 1 calc PR A 1
C13B C -0.556(2) 0.6382(16) 0.1263(5) 0.060(4) Uani 0.65 1 d P A 1
H13C H -0.6182 0.7452 0.1441 0.072 Uiso 0.65 1 calc PR A 1
H13D H -0.6448 0.6251 0.0875 0.072 Uiso 0.65 1 calc PR A 1
C14B C -0.475(2) 0.5001(9) 0.1716(4) 0.059(3) Uani 0.65 1 d P A 1
H14C H -0.5137 0.399 0.1618 0.071 Uiso 0.65 1 calc PR A 1
H14D H -0.4871 0.5189 0.2183 0.071 Uiso 0.65 1 calc PR A 1
C13D C -0.460(4) 0.659(2) 0.1469(10) 0.061(6) Uani 0.35 1 d P B 2
H13E H -0.4645 0.7001 0.1903 0.073 Uiso 0.35 1 calc PR B 2
H13F H -0.4182 0.7313 0.1102 0.073 Uiso 0.35 1 calc PR B 2
C12D C -0.361(4) 0.4849(16) 0.1416(7) 0.051(4) Uani 0.35 1 d P B 2
H12D H -0.3121 0.4188 0.1831 0.062 Uiso 0.35 1 calc PR B 2
C14D C -0.639(4) 0.568(3) 0.1368(14) 0.069(7) Uani 0.35 1 d P B 2
H14E H -0.7133 0.5818 0.0936 0.083 Uiso 0.35 1 calc PR B 2
H14F H -0.7596 0.5506 0.1736 0.083 Uiso 0.35 1 calc PR B 2
C11D C -0.203(3) 0.4245(16) 0.0828(8) 0.0259(12) Uani 0.35 1 d P B 2
C10D C -0.086(4) 0.369(3) 0.0389(12) 0.0215(15) Uani 0.35 1 d P B 2
C11B C -0.1383(13) 0.4648(8) 0.0774(4) 0.0259(12) Uani 0.65 1 d P A 1
C10B C -0.0303(19) 0.3917(13) 0.0310(6) 0.0215(15) Uani 0.65 1 d P A 1

loop_
_atom_site_aniso_label
_atom_site_aniso_U_11
_atom_site_aniso_U_22
_atom_site_aniso_U_33
_atom_site_aniso_U_23
_atom_site_aniso_U_13
_atom_site_aniso_U_12
Cl1B 0.0677(7) 0.0371(5) 0.0404(5) -0.0106(4) -0.0337(5) 0.0134(4)
Cl1A 0.0676(7) 0.0367(5) 0.0290(5) -0.0025(4) 0.0096(4) -0.0267(5)
F2B 0.0443(13) 0.0212(9) 0.0534(13) -0.0036(9) -0.0236(10) 0.0114(9)
F3B 0.0442(13) 0.0252(10) 0.0523(13) -0.0067(9) -0.0204(10) -0.0029(9)
F1B 0.0498(13) 0.0291(10) 0.0329(11) -0.0034(8) -0.0018(10) -0.0018(9)
F1A 0.0413(11) 0.0206(9) 0.0291(10) -0.0010(7) -0.0048(9) -0.0033(8)
F3A 0.0329(11) 0.0238(9) 0.0390(11) -0.0040(8) 0.0064(9) 0.0018(8)
F2A 0.0589(14) 0.0153(9) 0.0559(13) -0.0024(9) 0.0146(11) -0.0164(9)
N1B 0.0324(16) 0.0227(13) 0.0237(14) -0.0124(11) -0.0055(11) 0.0037(11)
O2B 0.0263(13) 0.0367(13) 0.0321(13) -0.0146(10) -0.0087(10) 0.0005(10)
O1A 0.0233(12) 0.0278(11) 0.0335(12) -0.0154(9) 0.0026(9) -0.0098(9)
O2A 0.0241(12) 0.0298(12) 0.0316(13) -0.0088(10) -0.0007(10) -0.0028(9)
C2B 0.0283(18) 0.0244(16) 0.0286(17) -0.0099(13) -0.0111(14) 0.0058(13)
C8B 0.0320(18) 0.0166(14) 0.0220(16) -0.0054(12) -0.0073(13) 0.0034(12)
C3B 0.044(2) 0.0208(15) 0.0295(18) -0.0104(13) -0.0108(15) 0.0072(14)
C4B 0.047(2) 0.0260(17) 0.0265(18) -0.0029(13) -0.0187(16) 0.0055(15)
C5B 0.045(2) 0.0212(16) 0.036(2) -0.0054(14) -0.0157(16) 0.0101(14)
C6B 0.041(2) 0.0194(16) 0.0353(19) -0.0106(13) -0.0108(16) 0.0072(14)
C7B 0.0296(18) 0.0181(14) 0.0266(17) -0.0051(12) -0.0053(13) 0.0013(12)
C1B 0.0266(17) 0.0249(16) 0.0279(17) -0.0067(12) -0.0034(13) -0.0013(13)
O1B 0.0256(12) 0.0295(12) 0.0316(13) -0.0161(9) -0.0072(10) 0.0040(9)
C9B 0.039(2) 0.0201(15) 0.0318(19) -0.0053(13) -0.0151(15) 0.0072(14)
C5A 0.068(3) 0.0214(16) 0.0323(19) -0.0010(14) -0.0014(18) -0.0232(17)
C6A 0.069(3) 0.0170(15) 0.0268(18) -0.0047(12) -0.0022(17) -0.0173(16)
C7A 0.0350(18) 0.0149(14) 0.0209(15) -0.0021(11) -0.0029(13) -0.0059(12)
C8A 0.0257(16) 0.0154(13) 0.0233(16) -0.0029(11) -0.0054(12) -0.0043(12)
C2A 0.0237(16) 0.0184(14) 0.0259(16) -0.0111(11) 0.0021(12) -0.0054(12)
C10A 0.0308(18) 0.0287(16) 0.0338(18) -0.0137(14) 0.0042(14) -0.0154(14)
C11A 0.041(2) 0.049(2) 0.041(2) -0.0213(18) 0.0089(17) -0.0268(19)
C12A 0.088(4) 0.074(3) 0.033(2) -0.015(2) 0.002(2) -0.055(3)
C4A 0.042(2) 0.0252(16) 0.0243(16) 0.0016(13) -0.0019(14) -0.0112(14)
C3A 0.0311(17) 0.0161(13) 0.0238(15) -0.0026(11) -0.0063(13) -0.0047(12)
C1A 0.0233(16) 0.0191(14) 0.0225(15) -0.0072(11) -0.0040(12) -0.0008(12)
N1A 0.0343(15) 0.0161(12) 0.0226(13) -0.0072(10) -0.0021(11) -0.0069(11)
C14A 0.070(3) 0.076(3) 0.040(2) -0.023(2) -0.001(2) -0.050(3)
C9A 0.0365(19) 0.0143(14) 0.0299(17) -0.0070(12) 0.0095(14) -0.0090(13)
N2C 0.0276(15) 0.0197(12) 0.0268(14) -0.0055(10) -0.0033(11) -0.0047(11)
C11C 0.0263(18) 0.0287(16) 0.0289(17) -0.0041(13) -0.0123(13) -0.0037(13)
C12C 0.0294(18) 0.0200(15) 0.0354(19) -0.0074(13) -0.0079(14) 0.0035(13)
C8C 0.0291(17) 0.0157(13) 0.0226(15) -0.0013(11) -0.0028(12) -0.0079(12)
C7C 0.0370(19) 0.0204(15) 0.0229(16) -0.0072(12) -0.0043(13) -0.0068(13)
C6C 0.0358(19) 0.0194(15) 0.0270(17) -0.0059(12) -0.0066(14) -0.0048(13)
C3C 0.0281(17) 0.0167(14) 0.0216(15) -0.0045(11) -0.0018(12) -0.0036(12)
C4C 0.0237(17) 0.0215(15) 0.0320(17) -0.0032(13) -0.0082(13) -0.0032(13)
C5C 0.0305(18) 0.0161(14) 0.0351(18) -0.0059(12) 0.0006(14) -0.0029(12)
N1C 0.0305(15) 0.0164(12) 0.0243(13) -0.0047(10) -0.0003(11) -0.0084(11)
C1C 0.0270(18) 0.0252(16) 0.0341(18) -0.0058(13) -0.0058(14) -0.0073(13)
C2C 0.0286(18) 0.0184(15) 0.0342(19) -0.0104(13) -0.0052(14) 0.0012(12)
C9C 0.0268(18) 0.0236(15) 0.0295(17) -0.0049(12) -0.0085(13) -0.0060(13)
C10C 0.0293(19) 0.0232(16) 0.0358(19) -0.0099(13) -0.0086(14) -0.0001(13)
C13A 0.095(5) 0.083(4) 0.140(6) -0.081(4) -0.056(5) 0.019(3)
C12B 0.039(4) 0.036(4) 0.037(4) -0.017(3) 0.000(3) -0.009(3)
C13B 0.041(8) 0.080(10) 0.034(5) -0.008(5) 0.005(4) 0.029(6)
C14B 0.092(7) 0.055(5) 0.042(4) -0.025(4) 0.039(5) -0.042(5)
C13D 0.068(14) 0.047(8) 0.078(13) -0.056(10) 0.043(10) -0.028(9)
C12D 0.064(10) 0.027(7) 0.038(8) 0.008(6) 0.017(7) 0.024(6)
C14D 0.031(10) 0.104(17) 0.077(14) -0.065(13) 0.016(9) -0.013(9)
C11D 0.022(4) 0.024(4) 0.032(2) -0.010(3) -0.003(2) -0.0035(18)
C10D 0.016(5) 0.023(4) 0.026(4) -0.003(3) 0.002(3) -0.005(2)
C11B 0.022(4) 0.024(4) 0.032(2) -0.010(3) -0.003(2) -0.0035(18)
C10B 0.016(5) 0.023(4) 0.026(4) -0.003(3) 0.002(3) -0.005(2)

loop_
_atom_type_symbol
_atom_type_description
_atom_type_scat_dispersion_real
_atom_type_scat_dispersion_imag
_atom_type_scat_source
C C 0.0033 0.0016 'International Tables Vol C Tables 4.2.6.8 and 6.1.1.4'
H H 0 0 'International Tables Vol C Tables 4.2.6.8 and 6.1.1.4'
N N 0.0061 0.0033 'International Tables Vol C Tables 4.2.6.8 and 6.1.1.4'
F F 0.0171 0.0103 'International Tables Vol C Tables 4.2.6.8 and 6.1.1.4'
Cl Cl 0.1484 0.1585 'International Tables Vol C Tables 4.2.6.8 and 6.1.1.4'
O O 0.0106 0.006 'International Tables Vol C Tables 4.2.6.8 and 6.1.1.4'

loop_
_geom_angle_atom_site_label_1
_geom_angle_atom_site_label_2
_geom_angle_atom_site_label_3
_geom_angle
C1B N1B C7B 124.3(3)
C1B N1B H1B 117.9
C7B N1B H1B 117.9
C1A O1A C2A 120.9(2)
C10B C2B O1B 111.4(5)
C10B C2B C8B 114.5(6)
O1B C2B C8B 111.9(2)
C10B C2B C9B 103.4(4)
O1B C2B C9B 105.1(2)
C8B C2B C9B 109.7(3)
C7B C8B C3B 120.4(3)
C7B C8B C2B 117.3(3)
C3B C8B C2B 122.3(3)
C4B C3B C8B 119.1(3)
C4B C3B H3B 120.4
C8B C3B H3B 120.4
C3B C4B C5B 120.7(3)
C3B C4B Cl1B 119.5(3)
C5B C4B Cl1B 119.8(3)
C6B C5B C4B 120.2(3)
C6B C5B H5B 119.9
C4B C5B H5B 119.9
C5B C6B C7B 120.2(3)
C5B C6B H6B 119.9
C7B C6B H6B 119.9
N1B C7B C6B 120.9(3)
N1B C7B C8B 119.9(3)
C6B C7B C8B 119.2(3)
O2B C1B N1B 124.8(3)
O2B C1B O1B 118.3(3)
N1B C1B O1B 116.8(3)
C1B O1B C2B 121.3(2)
F3B C9B F1B 108.9(3)
F3B C9B F2B 106.9(2)
F1B C9B F2B 106.7(3)
F3B C9B C2B 112.0(3)
F1B C9B C2B 111.0(2)
F2B C9B C2B 111.1(3)
C6A C5A C4A 120.2(3)
C6A C5A H5A 119.9
C4A C5A H5A 119.9
C5A C6A C7A 119.9(3)
C5A C6A H6A 120.1
C7A C6A H6A 120.1
C8A C7A N1A 119.9(2)
C8A C7A C6A 119.6(3)
N1A C7A C6A 120.5(3)
C7A C8A C3A 120.5(3)
C7A C8A C2A 116.8(3)
C3A C8A C2A 122.7(2)
O1A C2A C10A 107.7(2)
O1A C2A C8A 111.8(2)
C10A C2A C8A 112.7(3)
O1A C2A C9A 105.6(2)
C10A C2A C9A 108.5(2)
C8A C2A C9A 110.2(2)
C11A C10A C2A 177.8(3)
C10A C11A C12A 176.2(5)
C13A C12A C11A 121.1(5)
C13A C12A C14A 58.1(4)
C11A C12A C14A 121.2(4)
C13A C12A H12A 114.9
C11A C12A H12A 114.9
C14A C12A H12A 114.9
C3A C4A C5A 120.3(3)
C3A C4A Cl1A 120.1(2)
C5A C4A Cl1A 119.6(2)
C8A C3A C4A 119.5(3)
C8A C3A H3A 120.2
C4A C3A H3A 120.2
O2A C1A N1A 125.0(3)
O2A C1A O1A 118.2(3)
N1A C1A O1A 116.7(3)
C1A N1A C7A 123.6(2)
C1A N1A H1A 118.2
C7A N1A H1A 118.2
C13A C14A C12A 60.5(4)
C13A C14A H14A 117.7
C12A C14A H14A 117.7
C13A C14A H14B 117.7
C12A C14A H14B 117.7
H14A C14A H14B 114.8
F1A C9A F2A 107.1(3)
F1A C9A F3A 107.8(3)
F2A C9A F3A 107.1(2)
F1A C9A C2A 112.0(2)
F2A C9A C2A 111.4(3)
F3A C9A C2A 111.2(3)
C10C N2C C11C 116.4(3)
N2C C11C C12C 124.0(3)
N2C C11C H11C 118
C12C C11C H11C 118
C11C C12C C8C 119.6(3)
C11C C12C H12C 120.2
C8C C12C H12C 120.2
C12C C8C C9C 117.1(3)
C12C C8C C7C 121.9(3)
C9C C8C C7C 121.0(3)
C8C C7C C6C 112.0(2)
C8C C7C H7C1 109.2
C6C C7C H7C1 109.2
C8C C7C H7C2 109.2
C6C C7C H7C2 109.2
H7C1 C7C H7C2 107.9
C3C C6C C7C 111.9(2)
C3C C6C H6C1 109.2
C7C C6C H6C1 109.2
C3C C6C H6C2 109.2
C7C C6C H6C2 109.2
H6C1 C6C H6C2 107.9
C2C C3C C4C 116.5(3)
C2C C3C C6C 121.2(3)
C4C C3C C6C 122.3(3)
C5C C4C C3C 120.3(3)
C5C C4C H4C 119.8
C3C C4C H4C 119.8
N1C C5C C4C 122.8(3)
N1C C5C H5C 118.6
C4C C5C H5C 118.6
C5C N1C C1C 117.1(3)
N1C C1C C2C 123.6(3)
N1C C1C H1C 118.2
C2C C1C H1C 118.2
C1C C2C C3C 119.6(3)
C1C C2C H2C 120.2
C3C C2C H2C 120.2
C8C C9C C10C 119.4(3)
C8C C9C H9C 120.3
C10C C9C H9C 120.3
N2C C10C C9C 123.4(3)
N2C C10C H10C 118.3
C9C C10C H10C 118.3
C14A C13A C12A 61.4(3)
C14A C13A H13A 117.6
C12A C13A H13A 117.6
C14A C13A H13B 117.6
C12A C13A H13B 117.6
H13A C13A H13B 114.7
C11B C12B C14B 121.7(6)
C11B C12B C13B 119.3(7)
C14B C12B C13B 58.4(7)
C11B C12B H12B 115.2
C14B C12B H12B 115.2
C13B C12B H12B 115.2
C14B C13B C12B 60.0(6)
C14B C13B H13C 117.8
C12B C13B H13C 117.8
C14B C13B H13D 117.8
C12B C13B H13D 117.8
H13C C13B H13D 114.9
C13B C14B C12B 61.7(6)
C13B C14B H14C 117.6
C12B C14B H14C 117.6
C13B C14B H14D 117.6
C12B C14B H14D 117.6
H14C C14B H14D 114.7
C14D C13D C12D 60.9(13)
C14D C13D H13E 117.7
C12D C13D H13E 117.7
C14D C13D H13F 117.7
C12D C13D H13F 117.7
H13E C13D H13F 114.8
C14D C12D C13D 57.9(10)
C14D C12D C11D 119.8(16)
C13D C12D C11D 119.4(15)
C14D C12D H12D 115.8
C13D C12D H12D 115.8
C11D C12D H12D 115.8
C13D C14D C12D 61.2(13)
C13D C14D H14E 117.6
C12D C14D H14E 117.6
C13D C14D H14F 117.6
C12D C14D H14F 117.6
H14E C14D H14F 114.8
C10D C11D C12D 175.7(16)
C11D C10D C2B 170.9(16)
C10B C11B C12B 177.9(10)
C11B C10B C2B 177.0(6)

loop_
_geom_bond_atom_site_label_1
_geom_bond_atom_site_label_2
_geom_bond_distance
Cl1B C4B 1.738(3)
Cl1A C4A 1.736(3)
F2B C9B 1.357(4)
F3B C9B 1.326(4)
F1B C9B 1.329(4)
F1A C9A 1.328(4)
F3A C9A 1.342(4)
F2A C9A 1.337(3)
N1B C1B 1.351(4)
N1B C7B 1.378(4)
N1B H1B 0.88
O2B C1B 1.207(4)
O1A C1A 1.377(3)
O1A C2A 1.449(4)
O2A C1A 1.207(4)
C2B C10B 1.409(11)
C2B O1B 1.452(4)
C2B C8B 1.512(4)
C2B C9B 1.549(5)
C2B C10D 1.60(2)
C8B C7B 1.393(4)
C8B C3B 1.395(5)
C3B C4B 1.378(5)
C3B H3B 0.95
C4B C5B 1.386(4)
C5B C6B 1.373(5)
C5B H5B 0.95
C6B C7B 1.394(4)
C6B H6B 0.95
C1B O1B 1.375(4)
C5A C6A 1.372(5)
C5A C4A 1.390(4)
C5A H5A 0.95
C6A C7A 1.404(4)
C6A H6A 0.95
C7A C8A 1.383(4)
C7A N1A 1.398(4)
C8A C3A 1.384(4)
C8A C2A 1.510(4)
C2A C10A 1.471(4)
C2A C9A 1.545(5)
C10A C11A 1.176(5)
C11A C12A 1.456(5)
C12A C13A 1.446(7)
C12A C14A 1.458(5)
C12A H12A 1
C4A C3A 1.388(4)
C3A H3A 0.95
C1A N1A 1.347(4)
N1A H1A 0.88
C14A C13A 1.411(8)
C14A H14A 0.99
C14A H14B 0.99
N2C C10C 1.332(4)
N2C C11C 1.332(4)
C11C C12C 1.375(4)
C11C H11C 0.95
C12C C8C 1.381(5)
C12C H12C 0.95
C8C C9C 1.383(4)
C8C C7C 1.505(4)
C7C C6C 1.540(4)
C7C H7C1 0.99
C7C H7C2 0.99
C6C C3C 1.510(4)
C6C H6C1 0.99
C6C H6C2 0.99
C3C C2C 1.389(5)
C3C C4C 1.390(4)
C4C C5C 1.388(4)
C4C H4C 0.95
C5C N1C 1.334(4)
C5C H5C 0.95
N1C C1C 1.336(4)
C1C C2C 1.387(4)
C1C H1C 0.95
C2C H2C 0.95
C9C C10C 1.392(4)
C9C H9C 0.95
C10C H10C 0.95
C13A H13A 0.99
C13A H13B 0.99
C12B C11B 1.435(9)
C12B C14B 1.465(9)
C12B C13B 1.489(12)
C12B H12B 1
C13B C14B 1.440(14)
C13B H13C 0.99
C13B H13D 0.99
C14B H14C 0.99
C14B H14D 0.99
C13D C14D 1.42(2)
C13D C12D 1.47(2)
C13D H13E 0.99
C13D H13F 0.99
C12D C14D 1.47(3)
C12D C11D 1.48(2)
C12D H12D 1
C14D H14E 0.99
C14D H14F 0.99
C11D C10D 1.13(3)
C11B C10B 1.220(13)

loop_
_geom_torsion_atom_site_label_1
_geom_torsion_atom_site_label_2
_geom_torsion_atom_site_label_3
_geom_torsion_atom_site_label_4
_geom_torsion
C10B C2B C8B C7B 152.4(4)
O1B C2B C8B C7B 24.4(4)
C9B C2B C8B C7B -91.9(3)
C10D C2B C8B C7B 137.3(8)
C10B C2B C8B C3B -29.1(5)
O1B C2B C8B C3B -157.1(3)
C9B C2B C8B C3B 86.6(4)
C10D C2B C8B C3B -44.1(8)
C7B C8B C3B C4B 1.9(5)
C2B C8B C3B C4B -176.6(3)
C8B C3B C4B C5B 0.4(6)
C8B C3B C4B Cl1B -180.0(3)
C3B C4B C5B C6B -2.2(6)
Cl1B C4B C5B C6B 178.2(3)
C4B C5B C6B C7B 1.7(6)
C1B N1B C7B C6B 168.4(3)
C1B N1B C7B C8B -12.2(5)
C5B C6B C7B N1B -179.9(3)
C5B C6B C7B C8B 0.7(5)
C3B C8B C7B N1B 178.1(3)
C2B C8B C7B N1B -3.3(5)
C3B C8B C7B C6B -2.4(5)
C2B C8B C7B C6B 176.1(3)
C7B N1B C1B O2B -174.0(3)
C7B N1B C1B O1B 3.5(5)
O2B C1B O1B C2B -160.9(3)
N1B C1B O1B C2B 21.4(4)
C10B C2B O1B C1B -164.1(5)
C8B C2B O1B C1B -34.4(4)
C9B C2B O1B C1B 84.6(3)
C10D C2B O1B C1B -154.1(9)
C10B C2B C9B F3B 61.5(6)
O1B C2B C9B F3B 178.4(2)
C8B C2B C9B F3B -61.1(3)
C10D C2B C9B F3B 67.5(11)
C10B C2B C9B F1B -176.6(6)
O1B C2B C9B F1B -59.6(3)
C8B C2B C9B F1B 60.9(3)
C10D C2B C9B F1B -170.5(11)
C10B C2B C9B F2B -57.9(6)
O1B C2B C9B F2B 59.0(3)
C8B C2B C9B F2B 179.5(2)
C10D C2B C9B F2B -51.9(11)
C4A C5A C6A C7A 0.8(6)
C5A C6A C7A C8A 1.1(5)
C5A C6A C7A N1A -178.9(3)
N1A C7A C8A C3A 178.0(3)
C6A C7A C8A C3A -2.1(5)
N1A C7A C8A C2A -4.4(4)
C6A C7A C8A C2A 175.5(3)
C1A O1A C2A C10A -161.7(3)
C1A O1A C2A C8A -37.3(4)
C1A O1A C2A C9A 82.5(3)
C7A C8A C2A O1A 27.8(4)
C3A C8A C2A O1A -154.7(3)
C7A C8A C2A C10A 149.3(3)
C3A C8A C2A C10A -33.2(4)
C7A C8A C2A C9A -89.3(3)
C3A C8A C2A C9A 88.2(3)
C6A C5A C4A C3A -1.7(6)
C6A C5A C4A Cl1A 178.1(3)
C7A C8A C3A C4A 1.2(5)
C2A C8A C3A C4A -176.3(3)
C5A C4A C3A C8A 0.8(5)
Cl1A C4A C3A C8A -179.1(3)
C2A O1A C1A O2A -160.4(3)
C2A O1A C1A N1A 21.2(4)
O2A C1A N1A C7A -172.1(3)
O1A C1A N1A C7A 6.2(4)
C8A C7A N1A C1A -14.2(5)
C6A C7A N1A C1A 165.8(3)
C11A C12A C14A C13A -109.6(6)
O1A C2A C9A F1A -62.9(3)
C10A C2A C9A F1A -178.2(2)
C8A C2A C9A F1A 58.0(3)
O1A C2A C9A F2A 57.1(3)
C10A C2A C9A F2A -58.2(3)
C8A C2A C9A F2A 177.9(2)
O1A C2A C9A F3A 176.5(2)
C10A C2A C9A F3A 61.2(3)
C8A C2A C9A F3A -62.6(3)
C10C N2C C11C C12C 0.6(5)
N2C C11C C12C C8C -1.0(5)
C11C C12C C8C C9C 1.4(5)
C11C C12C C8C C7C -178.5(3)
C12C C8C C7C C6C 69.0(4)
C9C C8C C7C C6C -110.9(3)
C8C C7C C6C C3C 175.7(3)
C7C C6C C3C C2C -64.4(4)
C7C C6C C3C C4C 114.9(3)
C2C C3C C4C C5C -0.5(5)
C6C C3C C4C C5C -179.8(3)
C3C C4C C5C N1C -1.3(5)
C4C C5C N1C C1C 1.9(5)
C5C N1C C1C C2C -0.7(5)
N1C C1C C2C C3C -1.1(5)
C4C C3C C2C C1C 1.6(5)
C6C C3C C2C C1C -179.1(3)
C12C C8C C9C C10C -1.4(5)
C7C C8C C9C C10C 178.5(3)
C11C N2C C10C C9C -0.5(5)
C8C C9C C10C N2C 1.0(5)
C11A C12A C13A C14A 109.7(5)
C11B C12B C13B C14B 111.2(8)
C11B C12B C14B C13B -107.2(9)
C14D C13D C12D C11D 108.7(19)
C11D C12D C14D C13D -108.0(17)
